data_1572484
loop_
_publ_author_name
'Chen, Kaixin'
'Lin, Jie'
'Jing, Jing'
'Wang, Junda'
'Hu, Jiayu'
'Yi, Hong'
'Lei, Aiwen'
'Li, Jie'

_publ_section_title
;
 Cobalt-catalyzed conformationally restricted alkylarylation enables
 divergent access to Csp<sup>3</sup>-rich N-heterocycles.
;
_journal_issue 39
_journal_name_full 'Chemical science'
_journal_page_first 16250
_journal_page_last 16258
_journal_paper_doi 10.1039/d4sc04056b
_journal_volume 15
_journal_year 2024
_chemical_absolute_configuration unk
_chemical_formula_moiety 'C20 H17 Cl F3 N O'
_chemical_formula_sum 'C20 H17 Cl F3 N O'
_chemical_formula_weight 379.80
_chemical_name_systematic 1-(4-chlorophenyl)-3,3-difluoro-3a-(4-fluorobenzyl)hexahydrocyclopenta[b]pyrrol-2(1H)-one
_space_group_crystal_system orthorhombic
_space_group_IT_number 19
_space_group_name_Hall 'P 2ac 2ab'
_space_group_name_H-M_alt 'P 21 21 21'
_atom_sites_solution_hydrogens geom
_atom_sites_solution_primary direct
_atom_sites_solution_secondary difmap
_audit_creation_method SHELXL-2019/3
_audit_update_record
;
2024-02-02 deposited with the CCDC.	2024-09-03 downloaded from the CCDC.
;
_cell_angle_alpha 90
_cell_angle_beta 90
_cell_angle_gamma 90
_cell_formula_units_Z 4
_cell_length_a 9.4827(8)
_cell_length_b 11.3393(9)
_cell_length_c 16.2357(14)
_cell_measurement_reflns_used 3253
_cell_measurement_temperature 293(2)
_cell_measurement_theta_max 28.1690
_cell_measurement_theta_min 2.1770
_cell_volume 1745.8(3)
_computing_cell_refinement 'CrysAlisPro 1.171.42.81a (Rigaku OD, 2023)'
_computing_data_collection 'CrysAlisPro 1.171.42.81a (Rigaku OD, 2023)'
_computing_data_reduction 'CrysAlisPro 1.171.42.81a (Rigaku OD, 2023)'
_computing_molecular_graphics
;
'ORTEP (M. N. Burnett, C. K. Johnson, ORTEP-III: Oak Ridge Thermal Ellipsoid
# Plot Program for Crystal Structure Illustrations, Oak Ridge National
# Laboratory Report ORNL-6895, 1996). Windows version (L. J. Farrugia, Univ.
# Glasgow) used --- SCHAKAL (E. Keller, University of  Freiburg (Breisgau),
# Germany, 1995)'
;
_computing_publication_material
;
PLATON (A. L. Spek, Acta Crystallogr, Sect. A, 1990, 46, C34, 1995 version).
# --- T.B.Cohen, Pure Appl. Chem. 1996,68,2339-2359 (atomic masses).
;
_computing_structure_refinement 'SHELXL-2019/2 (Sheldrick, 2019)'
_computing_structure_solution 'SHELXS-97 (Sheldrick, 1990)'
_diffrn_ambient_temperature 293(2)
_diffrn_detector_area_resol_mean 10.4471
_diffrn_measured_fraction_theta_full 0.999
_diffrn_measured_fraction_theta_max 1.000
_diffrn_measurement_device_type 'Xcalibur, Atlas, Gemini'
_diffrn_measurement_method '\w scans'
_diffrn_radiation_type MoK\a
_diffrn_radiation_wavelength 0.71073
_diffrn_reflns_av_R_equivalents 0.0233
_diffrn_reflns_av_unetI/netI 0.0368
_diffrn_reflns_Laue_measured_fraction_full 0.999
_diffrn_reflns_Laue_measured_fraction_max 1.000
_diffrn_reflns_limit_h_max 10
_diffrn_reflns_limit_h_min -11
_diffrn_reflns_limit_k_max 7
_diffrn_reflns_limit_k_min -14
_diffrn_reflns_limit_l_max 18
_diffrn_reflns_limit_l_min -20
_diffrn_reflns_number 5950
_diffrn_reflns_point_group_measured_fraction_full 0.991
_diffrn_reflns_point_group_measured_fraction_max 0.983
_diffrn_reflns_theta_full 25.242
_diffrn_reflns_theta_max 26.368
_diffrn_reflns_theta_min 2.191
_diffrn_source 'fine-focus sealed X-ray tube'
_exptl_absorpt_coefficient_mu 0.258
_exptl_absorpt_correction_T_max 1.00000
_exptl_absorpt_correction_T_min 0.86361
_exptl_absorpt_correction_type multi-scan
_exptl_absorpt_process_details
;
CrysAlisPro 1.171.42.81a (Rigaku Oxford Diffraction, 2023)
Empirical absorption correction using spherical harmonics,
implemented in SCALE3 ABSPACK scaling algorithm.
;
_exptl_crystal_colour colorless
_exptl_crystal_density_diffrn 1.445
_exptl_crystal_description block
_exptl_crystal_F_000 784
_exptl_crystal_size_max 0.800
_exptl_crystal_size_mid 0.500
_exptl_crystal_size_min 0.350
_refine_diff_density_max 0.156
_refine_diff_density_min -0.198
_refine_diff_density_rms 0.036
_refine_ls_abs_structure_details
;
 Refined as an inversion twin.
;
_refine_ls_abs_structure_Flack 0.46(10)
_refine_ls_extinction_method none
_refine_ls_goodness_of_fit_ref 1.032
_refine_ls_hydrogen_treatment mixed
_refine_ls_matrix_type full
_refine_ls_number_parameters 249
_refine_ls_number_reflns 3512
_refine_ls_number_restraints 0
_refine_ls_restrained_S_all 1.032
_refine_ls_R_factor_all 0.0558
_refine_ls_R_factor_gt 0.0413
_refine_ls_shift/su_max 0.000
_refine_ls_shift/su_mean 0.000
_refine_ls_structure_factor_coef Fsqd
_refine_ls_weighting_details 'w=1/[\s^2^(Fo^2^)+(0.0454P)^2^+0.1498P] where P=(Fo^2^+2Fc^2^)/3'
_refine_ls_weighting_scheme calc
_refine_ls_wR_factor_gt 0.0899
_refine_ls_wR_factor_ref 0.1001
_reflns_Friedel_coverage 0.717
_reflns_Friedel_fraction_full 0.978
_reflns_Friedel_fraction_max 0.962
_reflns_number_gt 2835
_reflns_number_total 3512
_reflns_threshold_expression 'I > 2\s(I)'
_cod_data_source_file d4sc04056b2.cif
_cod_data_source_block test1_CCDC2
_cod_depositor_comments 'Adding full bibliography for 1572482--1572485.cif.'
_cod_database_code 1572484
_shelx_shelxl_version_number 2019/3
_shelx_space_group_comment
;
The symmetry employed for this shelxl refinement is uniquely defined
by the following loop, which should always be used as a source of
symmetry information in preference to the above space-group names.
They are only intended as comments.
;
_shelx_estimated_absorpt_t_min 0.820
_shelx_estimated_absorpt_t_max 0.915

loop_
_space_group_symop_operation_xyz
'x, y, z'
'-x+1/2, -y, z+1/2'
'x+1/2, -y+1/2, -z'
'-x, y+1/2, -z+1/2'

loop_
_atom_site_label
_atom_site_type_symbol
_atom_site_fract_x
_atom_site_fract_y
_atom_site_fract_z
_atom_site_U_iso_or_equiv
_atom_site_adp_type
_atom_site_occupancy
_atom_site_site_symmetry_order
_atom_site_calc_flag
_atom_site_refinement_flags_posn
_atom_site_refinement_flags_adp
_atom_site_refinement_flags_occupancy
_atom_site_disorder_assembly
_atom_site_disorder_group
F1 F 0.7103(2) 0.94145(17) 0.53983(12) 0.0676(6) Uani 1 1 d . . . . .
C2 C 0.6321(3) 0.8906(3) 0.60165(19) 0.0485(8) Uani 1 1 d . . . . .
F3 F 0.7689(3) 1.3836(2) 0.81718(16) 0.0889(7) Uani 1 1 d . . . . .
C3 C 0.7219(3) 0.8528(3) 0.67392(19) 0.0430(7) Uani 1 1 d . . . . .
C4 C 0.7628(4) 0.7240(3) 0.6492(2) 0.0488(8) Uani 1 1 d . . . . .
H4 H 0.864(3) 0.7191(3) 0.6229(9) 0.059 Uiso 1 1 calc R U . . .
C5 C 0.7518(5) 0.6539(3) 0.7279(2) 0.0723(12) Uani 1 1 d . . . . .
H5A H 0.835(3) 0.6638(4) 0.7614(10) 0.087 Uiso 1 1 calc R U . . .
H5B H 0.7388(6) 0.571(3) 0.7165(4) 0.087 Uiso 1 1 calc R U . . .
C6 C 0.6227(6) 0.7058(4) 0.7703(2) 0.0807(13) Uani 1 1 d . . . . .
H6A H 0.538(3) 0.6730(11) 0.7482(7) 0.097 Uiso 1 1 calc R U . . .
H6B H 0.6254(5) 0.6911(6) 0.8281(19) 0.097 Uiso 1 1 calc R U . . .
C7 C 0.6311(4) 0.8357(3) 0.7528(2) 0.0584(9) Uani 1 1 d . . . . .
H7A H 0.6716(11) 0.8742(11) 0.7963(12) 0.070 Uiso 1 1 calc R U . . .
H7B H 0.543(2) 0.8658(9) 0.7448(3) 0.070 Uiso 1 1 calc R U . . .
C8 C 0.6373(3) 0.5724(3) 0.55987(17) 0.0409(7) Uani 1 1 d . . . . .
C9 C 0.7525(4) 0.5179(3) 0.5250(2) 0.0573(9) Uani 1 1 d . . . . .
H9 H 0.843(4) 0.5583(17) 0.5230(2) 0.069 Uiso 1 1 calc R U . . .
C10 C 0.7388(4) 0.4060(3) 0.4927(2) 0.0584(9) Uani 1 1 d . . . . .
H10 H 0.813(3) 0.3701(17) 0.4705(10) 0.070 Uiso 1 1 calc R U . . .
C11 C 0.6110(4) 0.3504(3) 0.4951(2) 0.0478(7) Uani 1 1 d . . . . .
C12 C 0.4960(4) 0.4032(3) 0.5304(2) 0.0562(9) Uani 1 1 d . . . . .
H12 H 0.404(4) 0.3613(16) 0.5326(3) 0.067 Uiso 1 1 calc R U . . .
C13 C 0.5094(4) 0.5148(3) 0.5627(2) 0.0538(9) Uani 1 1 d . . . . .
H13 H 0.432(3) 0.5514(16) 0.5866(11) 0.065 Uiso 1 1 calc R U . . .
O1 O 0.4702(3) 0.7749(2) 0.51746(16) 0.0663(7) Uani 1 1 d . . . . .
N1 N 0.6508(3) 0.6897(2) 0.59084(15) 0.0439(6) Uani 1 1 d . . . . .
C1 C 0.5693(4) 0.7787(3) 0.56459(19) 0.0471(7) Uani 1 1 d . . . . .
Cl1 Cl 0.59600(11) 0.20899(8) 0.45418(7) 0.0755(3) Uani 1 1 d . . . . .
F2 F 0.5306(2) 0.97104(17) 0.61909(13) 0.0687(6) Uani 1 1 d . . . . .
C15 C 0.8299(3) 1.0504(3) 0.7231(2) 0.0499(8) Uani 1 1 d . . . . .
C16 C 0.7924(4) 1.1437(3) 0.6732(2) 0.0631(10) Uani 1 1 d . . . . .
H16 H 0.7808(7) 1.1306(7) 0.618(2) 0.076 Uiso 1 1 calc R U . . .
C14 C 0.8549(4) 0.9274(3) 0.6881(2) 0.0560(9) Uani 1 1 d . . . . .
H14A H 0.9167(18) 0.8848(12) 0.7254(10) 0.067 Uiso 1 1 calc R U . . .
H14B H 0.9042(14) 0.9353(3) 0.6360(14) 0.067 Uiso 1 1 calc R U . . .
C19 C 0.8247(5) 1.1855(4) 0.8383(3) 0.0698(11) Uani 1 1 d . . . . .
H19 H 0.8344(7) 1.1988(8) 0.891(3) 0.084 Uiso 1 1 calc R U . . .
C17 C 0.7716(5) 1.2562(3) 0.7038(2) 0.0676(11) Uani 1 1 d . . . . .
H17 H 0.7467(13) 1.318(3) 0.6690(17) 0.081 Uiso 1 1 calc R U . . .
C18 C 0.7885(4) 1.2735(3) 0.7863(2) 0.0595(9) Uani 1 1 d . . . . .
C20 C 0.8460(4) 1.0735(3) 0.8060(2) 0.0636(10) Uani 1 1 d . . . . .
H20 H 0.8723(13) 1.011(3) 0.8417(17) 0.076 Uiso 1 1 calc R U . . .

loop_
_atom_site_aniso_label
_atom_site_aniso_U_11
_atom_site_aniso_U_22
_atom_site_aniso_U_33
_atom_site_aniso_U_23
_atom_site_aniso_U_13
_atom_site_aniso_U_12
F1 0.0962(15) 0.0516(12) 0.0551(11) 0.0119(9) 0.0090(11) -0.0054(11)
C2 0.058(2) 0.0385(17) 0.0492(17) 0.0012(14) 0.0071(16) 0.0098(15)
F3 0.1216(19) 0.0555(14) 0.0895(16) -0.0177(12) 0.0028(16) 0.0005(14)
C3 0.0461(17) 0.0380(16) 0.0450(16) 0.0002(13) 0.0060(14) -0.0009(13)
C4 0.0514(18) 0.0410(18) 0.0541(19) -0.0018(14) -0.0039(16) 0.0041(15)
C5 0.108(3) 0.048(2) 0.061(2) 0.0093(18) -0.026(3) 0.004(2)
C6 0.120(4) 0.071(3) 0.051(2) 0.014(2) 0.011(2) -0.016(3)
C7 0.068(2) 0.062(2) 0.0456(18) -0.0001(16) 0.0061(17) -0.0089(18)
C8 0.0446(16) 0.0375(16) 0.0406(15) 0.0035(12) 0.0030(13) 0.0018(13)
C9 0.0481(19) 0.0469(19) 0.077(3) -0.0057(17) 0.0157(19) -0.0048(15)
C10 0.052(2) 0.049(2) 0.074(2) -0.0109(18) 0.0139(18) 0.0029(16)
C11 0.0527(19) 0.0377(16) 0.0529(17) -0.0030(14) -0.0027(16) -0.0009(14)
C12 0.0433(18) 0.051(2) 0.075(2) -0.0016(17) 0.0030(17) -0.0065(15)
C13 0.0408(17) 0.054(2) 0.066(2) -0.0073(17) 0.0071(17) 0.0043(15)
O1 0.0757(17) 0.0554(15) 0.0678(16) -0.0019(12) -0.0234(14) 0.0131(13)
N1 0.0490(14) 0.0372(14) 0.0455(14) -0.0002(11) -0.0018(12) 0.0048(12)
C1 0.0555(19) 0.0422(17) 0.0436(16) 0.0014(14) 0.0008(16) 0.0079(15)
Cl1 0.0770(6) 0.0472(5) 0.1023(8) -0.0195(5) -0.0044(6) -0.0023(5)
F2 0.0749(13) 0.0503(12) 0.0809(14) -0.0111(10) -0.0096(12) 0.0231(10)
C15 0.0439(17) 0.0456(19) 0.060(2) 0.0015(15) 0.0008(15) -0.0074(15)
C16 0.090(3) 0.052(2) 0.0476(18) 0.0021(16) 0.0062(19) -0.007(2)
C14 0.0494(19) 0.052(2) 0.067(2) -0.0015(17) 0.0036(18) -0.0008(16)
C19 0.093(3) 0.063(3) 0.054(2) -0.0039(18) -0.014(2) -0.021(2)
C17 0.091(3) 0.051(2) 0.061(2) 0.0082(18) -0.002(2) 0.000(2)
C18 0.064(2) 0.046(2) 0.068(2) -0.0072(17) 0.0039(19) -0.0056(17)
C20 0.077(3) 0.049(2) 0.064(2) 0.0094(18) -0.021(2) -0.0109(19)

loop_
_atom_type_symbol
_atom_type_description
_atom_type_scat_dispersion_real
_atom_type_scat_dispersion_imag
_atom_type_scat_source
C C 0.0033 0.0016 'International Tables Vol C Tables 4.2.6.8 and 6.1.1.4'
H H 0.0000 0.0000 'International Tables Vol C Tables 4.2.6.8 and 6.1.1.4'
N N 0.0061 0.0033 'International Tables Vol C Tables 4.2.6.8 and 6.1.1.4'
O O 0.0106 0.0060 'International Tables Vol C Tables 4.2.6.8 and 6.1.1.4'
F F 0.0171 0.0103 'International Tables Vol C Tables 4.2.6.8 and 6.1.1.4'
Cl Cl 0.1484 0.1585 'International Tables Vol C Tables 4.2.6.8 and 6.1.1.4'

loop_
_geom_angle_atom_site_label_1
_geom_angle_atom_site_label_2
_geom_angle_atom_site_label_3
_geom_angle
_geom_angle_site_symmetry_1
_geom_angle_site_symmetry_3
_geom_angle_publ_flag
F2 C2 F1 104.7(2) . . ?
F2 C2 C3 115.4(3) . . ?
F1 C2 C3 112.4(3) . . ?
F2 C2 C1 111.4(3) . . ?
F1 C2 C1 105.8(3) . . ?
C3 C2 C1 106.9(2) . . ?
C2 C3 C14 115.0(3) . . ?
C2 C3 C7 111.3(3) . . ?
C14 C3 C7 113.6(3) . . ?
C2 C3 C4 101.9(2) . . ?
C14 C3 C4 110.4(3) . . ?
C7 C3 C4 103.4(3) . . ?
N1 C4 C5 110.8(3) . . ?
N1 C4 C3 103.4(2) . . ?
C5 C4 C3 104.9(3) . . ?
N1 C4 H4 112.4 . . ?
C5 C4 H4 112.4 . . ?
C3 C4 H4 112.4 . . ?
C4 C5 C6 103.6(3) . . ?
C4 C5 H5A 111.0 . . ?
C6 C5 H5A 111.0 . . ?
C4 C5 H5B 111.0 . . ?
C6 C5 H5B 111.0 . . ?
H5A C5 H5B 109.0 . . ?
C7 C6 C5 104.5(3) . . ?
C7 C6 H6A 110.8 . . ?
C5 C6 H6A 110.8 . . ?
C7 C6 H6B 110.8 . . ?
C5 C6 H6B 110.8 . . ?
H6A C6 H6B 108.9 . . ?
C6 C7 C3 107.9(3) . . ?
C6 C7 H7A 110.1 . . ?
C3 C7 H7A 110.1 . . ?
C6 C7 H7B 110.1 . . ?
C3 C7 H7B 110.1 . . ?
H7A C7 H7B 108.4 . . ?
C9 C8 C13 119.9(3) . . ?
C9 C8 N1 119.5(3) . . ?
C13 C8 N1 120.6(3) . . ?
C8 C9 C10 119.7(3) . . ?
C8 C9 H9 120.2 . . ?
C10 C9 H9 120.2 . . ?
C11 C10 C9 119.8(3) . . ?
C11 C10 H10 120.1 . . ?
C9 C10 H10 120.1 . . ?
C10 C11 C12 121.1(3) . . ?
C10 C11 Cl1 119.1(3) . . ?
C12 C11 Cl1 119.8(3) . . ?
C11 C12 C13 119.2(3) . . ?
C11 C12 H12 120.4 . . ?
C13 C12 H12 120.4 . . ?
C12 C13 C8 120.3(3) . . ?
C12 C13 H13 119.8 . . ?
C8 C13 H13 119.8 . . ?
C1 N1 C8 122.5(3) . . ?
C1 N1 C4 114.8(2) . . ?
C8 N1 C4 122.5(2) . . ?
O1 C1 N1 128.3(3) . . ?
O1 C1 C2 125.5(3) . . ?
N1 C1 C2 106.0(3) . . ?
C16 C15 C20 117.1(3) . . ?
C16 C15 C14 121.5(3) . . ?
C20 C15 C14 121.3(3) . . ?
C15 C16 C17 122.2(4) . . ?
C15 C16 H16 118.9 . . ?
C17 C16 H16 118.9 . . ?
C15 C14 C3 115.6(3) . . ?
C15 C14 H14A 108.4 . . ?
C3 C14 H14A 108.4 . . ?
C15 C14 H14B 108.4 . . ?
C3 C14 H14B 108.4 . . ?
H14A C14 H14B 107.4 . . ?
C18 C19 C20 118.4(4) . . ?
C18 C19 H19 120.8 . . ?
C20 C19 H19 120.8 . . ?
C18 C17 C16 118.0(4) . . ?
C18 C17 H17 121.0 . . ?
C16 C17 H17 121.0 . . ?
C19 C18 F3 118.9(3) . . ?
C19 C18 C17 122.5(4) . . ?
F3 C18 C17 118.6(3) . . ?
C15 C20 C19 121.7(4) . . ?
C15 C20 H20 119.1 . . ?
C19 C20 H20 119.1 . . ?

loop_
_geom_bond_atom_site_label_1
_geom_bond_atom_site_label_2
_geom_bond_distance
_geom_bond_site_symmetry_2
_geom_bond_publ_flag
F1 C2 1.375(4) . ?
C2 F2 1.356(4) . ?
C2 C3 1.512(4) . ?
C2 C1 1.525(5) . ?
F3 C18 1.359(4) . ?
C3 C14 1.536(4) . ?
C3 C7 1.555(4) . ?
C3 C4 1.563(4) . ?
C4 N1 1.476(4) . ?
C4 C5 1.508(5) . ?
C4 H4 1.05(4) . ?
C5 C6 1.522(7) . ?
C5 H5A 0.97(3) . ?
C5 H5B 0.97(3) . ?
C6 C7 1.502(5) . ?
C6 H6A 0.95(3) . ?
C6 H6B 0.95(3) . ?
C7 H7A 0.91(2) . ?
C7 H7B 0.91(2) . ?
C8 C9 1.377(5) . ?
C8 C13 1.378(4) . ?
C8 N1 1.427(4) . ?
C9 C10 1.379(5) . ?
C9 H9 0.98(4) . ?
C10 C11 1.366(5) . ?
C10 H10 0.89(4) . ?
C11 C12 1.369(5) . ?
C11 Cl1 1.742(3) . ?
C12 C13 1.376(5) . ?
C12 H12 1.00(4) . ?
C13 H13 0.93(4) . ?
O1 C1 1.213(4) . ?
N1 C1 1.341(4) . ?
C15 C16 1.378(5) . ?
C15 C20 1.379(5) . ?
C15 C14 1.525(5) . ?
C16 C17 1.383(5) . ?
C16 H16 0.92(4) . ?
C14 H14A 0.97(3) . ?
C14 H14B 0.97(3) . ?
C19 C18 1.350(5) . ?
C19 C20 1.389(5) . ?
C19 H19 0.87(4) . ?
C17 C18 1.363(5) . ?
C17 H17 0.94(4) . ?
C20 H20 0.95(4) . ?

loop_
_geom_torsion_atom_site_label_1
_geom_torsion_atom_site_label_2
_geom_torsion_atom_site_label_3
_geom_torsion_atom_site_label_4
_geom_torsion
_geom_torsion_site_symmetry_1
_geom_torsion_site_symmetry_2
_geom_torsion_site_symmetry_3
_geom_torsion_site_symmetry_4
_geom_torsion_publ_flag
F2 C2 C3 C14 -90.0(3) . . . . ?
F1 C2 C3 C14 29.9(4) . . . . ?
C1 C2 C3 C14 145.5(3) . . . . ?
F2 C2 C3 C7 40.9(4) . . . . ?
F1 C2 C3 C7 160.8(2) . . . . ?
C1 C2 C3 C7 -83.5(3) . . . . ?
F2 C2 C3 C4 150.6(3) . . . . ?
F1 C2 C3 C4 -89.5(3) . . . . ?
C1 C2 C3 C4 26.1(3) . . . . ?
C2 C3 C4 N1 -22.9(3) . . . . ?
C14 C3 C4 N1 -145.5(3) . . . . ?
C7 C3 C4 N1 92.6(3) . . . . ?
C2 C3 C4 C5 -139.1(3) . . . . ?
C14 C3 C4 C5 98.3(3) . . . . ?
C7 C3 C4 C5 -23.6(4) . . . . ?
N1 C4 C5 C6 -72.7(4) . . . . ?
C3 C4 C5 C6 38.3(4) . . . . ?
C4 C5 C6 C7 -38.2(4) . . . . ?
C5 C6 C7 C3 23.3(4) . . . . ?
C2 C3 C7 C6 108.6(4) . . . . ?
C14 C3 C7 C6 -119.7(3) . . . . ?
C4 C3 C7 C6 0.0(4) . . . . ?
C13 C8 C9 C10 0.3(5) . . . . ?
N1 C8 C9 C10 -178.1(3) . . . . ?
C8 C9 C10 C11 0.5(6) . . . . ?
C9 C10 C11 C12 -1.2(6) . . . . ?
C9 C10 C11 Cl1 -179.9(3) . . . . ?
C10 C11 C12 C13 1.1(5) . . . . ?
Cl1 C11 C12 C13 179.8(3) . . . . ?
C11 C12 C13 C8 -0.3(5) . . . . ?
C9 C8 C13 C12 -0.4(5) . . . . ?
N1 C8 C13 C12 177.9(3) . . . . ?
C9 C8 N1 C1 123.0(3) . . . . ?
C13 C8 N1 C1 -55.3(4) . . . . ?
C9 C8 N1 C4 -52.0(4) . . . . ?
C13 C8 N1 C4 129.7(3) . . . . ?
C5 C4 N1 C1 124.2(3) . . . . ?
C3 C4 N1 C1 12.2(3) . . . . ?
C5 C4 N1 C8 -60.4(4) . . . . ?
C3 C4 N1 C8 -172.4(3) . . . . ?
C8 N1 C1 O1 5.2(5) . . . . ?
C4 N1 C1 O1 -179.4(3) . . . . ?
C8 N1 C1 C2 -171.1(3) . . . . ?
C4 N1 C1 C2 4.3(4) . . . . ?
F2 C2 C1 O1 36.8(4) . . . . ?
F1 C2 C1 O1 -76.3(4) . . . . ?
C3 C2 C1 O1 163.7(3) . . . . ?
F2 C2 C1 N1 -146.8(3) . . . . ?
F1 C2 C1 N1 100.1(3) . . . . ?
C3 C2 C1 N1 -19.9(3) . . . . ?
C20 C15 C16 C17 0.1(6) . . . . ?
C14 C15 C16 C17 -178.9(4) . . . . ?
C16 C15 C14 C3 -82.2(4) . . . . ?
C20 C15 C14 C3 98.7(4) . . . . ?
C2 C3 C14 C15 72.9(4) . . . . ?
C7 C3 C14 C15 -56.9(4) . . . . ?
C4 C3 C14 C15 -172.5(3) . . . . ?
C15 C16 C17 C18 -0.4(6) . . . . ?
C20 C19 C18 F3 -179.3(4) . . . . ?
C20 C19 C18 C17 0.4(7) . . . . ?
C16 C17 C18 C19 0.1(7) . . . . ?
C16 C17 C18 F3 179.8(4) . . . . ?
C16 C15 C20 C19 0.4(6) . . . . ?
C14 C15 C20 C19 179.4(3) . . . . ?
C18 C19 C20 C15 -0.6(6) . . . . ?
